data_7210237
loop_
_publ_author_name
'Dorazco-Gonz\'alez, Alejandro'
'Martinez-Vargas, Sergio'
'Hern\'andez-Ortega, Sim\'on'
'Vald\'es-Mart\'inez, Jes\'us'

_publ_section_title
;
 Directed self-assembly of mono and dinuclear copper(ii) isophthalates
 into 1D polymeric structures. Design and an unusual cocrystallization
;
_journal_issue 30
_journal_name_full CrystEngComm
_journal_page_first 5961
_journal_paper_doi 10.1039/c3ce00044c
_journal_volume 15
_journal_year 2013
_chemical_formula_moiety
;
C14 H16 Cu F4 N2 O4, 0.5(C28 H36 Cu2 F8 N4 O10), 3(H2 O)
;
_chemical_formula_sum 'C28 H40 Cu2 F8 N4 O12'
_chemical_formula_weight 903.72
_chemical_name_common
;
catena-(Aqua-(mu-Tetrafluoroisophtalato-O,O'')-(N,N,N',N'-
tetramethylethylendiami
;
_space_group_IT_number 14
_symmetry_cell_setting monoclinic
_symmetry_space_group_name_Hall '-P 2yn'
_symmetry_space_group_name_H-M 'P 1 21/n 1'
_atom_sites_solution_hydrogens geom
_atom_sites_solution_primary direct
_atom_sites_solution_secondary difmap
_audit_creation_method SHELXL-97
_cell_angle_alpha 90.00
_cell_angle_beta 100.3820(10)
_cell_angle_gamma 90.00
_cell_formula_units_Z 4
_cell_length_a 13.3966(8)
_cell_length_b 11.9465(7)
_cell_length_c 24.1319(14)
_cell_measurement_reflns_used 6400
_cell_measurement_temperature 298(2)
_cell_measurement_theta_max 30.79
_cell_measurement_theta_min 2.30
_cell_volume 3798.9(4)
_computing_cell_refinement 'SMART V 5.625 (Bruker, 1999)'
_computing_data_collection 'SMART V 5.625 (Bruker, 1999)'
_computing_data_reduction 'SAINT V 6.23A (Bruker, 1999)'
_computing_molecular_graphics 'SHELXTL V 6.12 (Sheldrick, 2000)'
_computing_publication_material 'SHELXTL V 6.12 (Sheldrick, 2000)'
_computing_structure_refinement 'SHELXL-97 (Sheldrick, 2008)'
_computing_structure_solution 'SHELXS-97 (Sheldrick, 2008)'
_diffrn_ambient_temperature 298(2)
_diffrn_detector_area_resol_mean 0.83
_diffrn_measured_fraction_theta_full 0.999
_diffrn_measured_fraction_theta_max 0.999
_diffrn_measurement_device_type 'Bruker Smart APEX AXS CCD area detector'
_diffrn_measurement_method 'omega scans'
_diffrn_radiation_monochromator graphite
_diffrn_radiation_source 'fine-focus sealed tube'
_diffrn_radiation_type MoK\a
_diffrn_radiation_wavelength 0.71073
_diffrn_reflns_av_R_equivalents 0.0406
_diffrn_reflns_av_sigmaI/netI 0.0384
_diffrn_reflns_limit_h_max 15
_diffrn_reflns_limit_h_min -15
_diffrn_reflns_limit_k_max 14
_diffrn_reflns_limit_k_min -14
_diffrn_reflns_limit_l_max 28
_diffrn_reflns_limit_l_min -28
_diffrn_reflns_number 30542
_diffrn_reflns_theta_full 25.03
_diffrn_reflns_theta_max 25.03
_diffrn_reflns_theta_min 1.63
_exptl_absorpt_coefficient_mu 1.220
_exptl_absorpt_correction_T_max 0.7868
_exptl_absorpt_correction_T_min 0.6753
_exptl_absorpt_correction_type analytical
_exptl_absorpt_process_details 'SHELXTL V 6.12 (Sheldrick, 2000)'
_exptl_crystal_colour Blue
_exptl_crystal_density_diffrn 1.580
_exptl_crystal_density_method 'not measured'
_exptl_crystal_description Prism
_exptl_crystal_F_000 1848
_exptl_crystal_size_max 0.36
_exptl_crystal_size_mid 0.23
_exptl_crystal_size_min 0.22
_refine_diff_density_max 0.310
_refine_diff_density_min -0.256
_refine_diff_density_rms 0.059
_refine_ls_extinction_method none
_refine_ls_goodness_of_fit_ref 0.906
_refine_ls_hydrogen_treatment mixed
_refine_ls_matrix_type full
_refine_ls_number_parameters 582
_refine_ls_number_reflns 6706
_refine_ls_number_restraints 146
_refine_ls_restrained_S_all 0.918
_refine_ls_R_factor_all 0.0485
_refine_ls_R_factor_gt 0.0351
_refine_ls_shift/su_max 0.001
_refine_ls_shift/su_mean 0.000
_refine_ls_structure_factor_coef Fsqd
_refine_ls_weighting_details 'calc w=1/[\s^2^(Fo^2^)+(0.0480P)^2^] where P=(Fo^2^+2Fc^2^)/3'
_refine_ls_weighting_scheme calc
_refine_ls_wR_factor_gt 0.0795
_refine_ls_wR_factor_ref 0.0830
_reflns_number_gt 4859
_reflns_number_total 6706
_reflns_threshold_expression >2sigma(I)
_cod_data_source_file c3ce00044c.txt
_cod_data_source_block compound-6
_cod_original_sg_symbol_H-M 'P 21/n'
_cod_database_code 7210237

loop_
_symmetry_equiv_pos_as_xyz
'x, y, z'
'-x+1/2, y+1/2, -z+1/2'
'-x, -y, -z'
'x-1/2, -y-1/2, z-1/2'

loop_
_atom_site_label
_atom_site_type_symbol
_atom_site_fract_x
_atom_site_fract_y
_atom_site_fract_z
_atom_site_U_iso_or_equiv
_atom_site_adp_type
_atom_site_occupancy
_atom_site_symmetry_multiplicity
_atom_site_calc_flag
_atom_site_refinement_flags
_atom_site_disorder_assembly
_atom_site_disorder_group
Cu1 Cu 0.75449(2) 0.68945(3) 0.118039(13) 0.04405(11) Uani 1 1 d . . .
F1 F 0.81636(14) 0.93727(13) 0.25690(6) 0.0699(5) Uani 1 1 d . . .
F2 F 0.97389(14) 0.86733(16) 0.44271(7) 0.0797(5) Uani 1 1 d . . .
F3 F 1.01854(18) 0.65848(18) 0.41497(8) 0.1070(8) Uani 1 1 d . . .
F4 F 0.96427(16) 0.58711(15) 0.30758(8) 0.0906(6) Uani 1 1 d . . .
O1 O 0.76619(16) 0.73740(15) 0.19689(7) 0.0539(5) Uani 1 1 d . . .
O2 O 0.92228(16) 0.68430(17) 0.19319(9) 0.0666(6) Uani 1 1 d . . .
O3 O 0.76895(15) 1.03521(15) 0.36211(7) 0.0526(5) Uani 1 1 d . . .
O4 O 0.92739(17) 1.09521(18) 0.38123(10) 0.0793(7) Uani 1 1 d . . .
C1 C 0.8889(2) 0.7608(2) 0.27878(12) 0.0487(7) Uani 1 1 d . . .
C2 C 0.8666(2) 0.8666(2) 0.29586(11) 0.0499(7) Uani 1 1 d . . .
C3 C 0.8942(2) 0.9078(2) 0.34977(12) 0.0497(7) Uani 1 1 d . . .
C4 C 0.9470(2) 0.8352(3) 0.38884(13) 0.0578(8) Uani 1 1 d . . .
C5 C 0.9698(2) 0.7284(3) 0.37469(14) 0.0663(9) Uani 1 1 d . . .
C6 C 0.9419(2) 0.6932(2) 0.32009(13) 0.0600(8) Uani 1 1 d . . .
C7 C 0.8585(2) 0.7234(2) 0.21806(12) 0.0512(7) Uani 1 1 d . . .
C8 C 0.8632(2) 1.0232(2) 0.36566(11) 0.0534(7) Uani 1 1 d . . .
N1 N 0.77876(19) 0.6466(2) 0.04079(9) 0.0582(6) Uani 1 1 d DU . .
C9 C 0.7593(11) 0.7520(6) 0.0068(4) 0.090(2) Uani 0.573(16) 1 d PDU A 1
H9A H 0.8234 0.7788 -0.0015 0.108 Uiso 0.573(16) 1 calc PR A 1
H9B H 0.7160 0.7341 -0.0288 0.108 Uiso 0.573(16) 1 calc PR A 1
C10 C 0.7155(11) 0.8359(6) 0.0317(4) 0.089(3) Uani 0.573(16) 1 d PDU A 1
H10A H 0.6426 0.8257 0.0224 0.107 Uiso 0.573(16) 1 calc PR A 1
H10B H 0.7309 0.9057 0.0145 0.107 Uiso 0.573(16) 1 calc PR A 1
C9A C 0.8109(12) 0.7524(7) 0.0162(5) 0.077(2) Uani 0.427(16) 1 d PDU A 2
H9C H 0.8837 0.7598 0.0283 0.092 Uiso 0.427(16) 1 calc PR A 2
H9D H 0.7986 0.7437 -0.0244 0.092 Uiso 0.427(16) 1 calc PR A 2
C10A C 0.7694(14) 0.8459(6) 0.0275(5) 0.083(3) Uani 0.427(16) 1 d PDU A 2
H10C H 0.7079 0.8577 0.0001 0.099 Uiso 0.427(16) 1 calc PR A 2
H10D H 0.8155 0.9070 0.0239 0.099 Uiso 0.427(16) 1 calc PR A 2
N2 N 0.7417(2) 0.8488(2) 0.09031(11) 0.0642(7) Uani 1 1 d DU . .
C14 C 0.6518(5) 0.8988(5) 0.1106(5) 0.101(3) Uani 0.773(15) 1 d PDU A 1
H14A H 0.6678 0.9094 0.1507 0.152 Uiso 0.773(15) 1 calc PR A 1
H14B H 0.5947 0.8493 0.1016 0.152 Uiso 0.773(15) 1 calc PR A 1
H14C H 0.6354 0.9698 0.0925 0.152 Uiso 0.773(15) 1 calc PR A 1
C14A C 0.6320(8) 0.8740(19) 0.0735(12) 0.076(5) Uani 0.227(15) 1 d PDU A 2
H14D H 0.5966 0.8076 0.0587 0.114 Uiso 0.227(15) 1 calc PR A 2
H14E H 0.6228 0.9314 0.0452 0.114 Uiso 0.227(15) 1 calc PR A 2
H14F H 0.6057 0.8992 0.1058 0.114 Uiso 0.227(15) 1 calc PR A 2
C13 C 0.8248(3) 0.9225(3) 0.11371(15) 0.0896(12) Uani 1 1 d . A .
H13A H 0.8144 0.9947 0.0962 0.134 Uiso 1 1 calc R . .
H13B H 0.8875 0.8914 0.1069 0.134 Uiso 1 1 calc R . .
H13C H 0.8273 0.9300 0.1536 0.134 Uiso 1 1 calc R . .
C11 C 0.7043(3) 0.5692(4) 0.01035(15) 0.1147(16) Uani 1 1 d . A .
H11A H 0.7159 0.5608 -0.0276 0.172 Uiso 1 1 calc R . .
H11B H 0.6372 0.5982 0.0097 0.172 Uiso 1 1 calc R . .
H11C H 0.7108 0.4978 0.0289 0.172 Uiso 1 1 calc R . .
C12 C 0.8779(3) 0.5932(3) 0.04809(15) 0.0944(12) Uani 1 1 d . A .
H12A H 0.8927 0.5729 0.0119 0.142 Uiso 1 1 calc R . .
H12B H 0.8777 0.5272 0.0708 0.142 Uiso 1 1 calc R . .
H12C H 0.9287 0.6442 0.0664 0.142 Uiso 1 1 calc R . .
Cu2 Cu 0.07320(3) 0.22760(3) 0.152795(13) 0.04977(11) Uani 1 1 d . . .
F5 F 0.01681(11) -0.09672(13) 0.02956(6) 0.0572(4) Uani 1 1 d . . .
F6 F 0.29463(15) -0.24202(17) -0.03824(10) 0.0985(7) Uani 1 1 d . . .
F7 F 0.42180(13) -0.1324(2) 0.04350(11) 0.1199(9) Uani 1 1 d . . .
F8 F 0.34627(13) -0.00499(15) 0.11846(8) 0.0835(6) Uani 1 1 d . . .
O5 O 0.15124(14) 0.13634(15) 0.10754(7) 0.0535(5) Uani 1 1 d . . .
O6 O 0.08769(17) -0.00830(16) 0.14783(8) 0.0663(6) Uani 1 1 d . . .
O7 O 0.04976(15) -0.19484(16) -0.09501(8) 0.0579(5) Uani 1 1 d . . .
O8 O 0.0588(2) -0.33144(18) -0.03161(9) 0.0837(7) Uani 1 1 d . . .
N4 N -0.0128(2) 0.2767(2) 0.20973(10) 0.0647(7) Uani 1 1 d . . .
C15 C 0.1792(2) -0.0432(2) 0.07443(10) 0.0414(6) Uani 1 1 d . . .
C16 C 0.11837(18) -0.1030(2) 0.03266(10) 0.0399(6) Uani 1 1 d . . .
C17 C 0.1529(2) -0.1700(2) -0.00632(10) 0.0427(6) Uani 1 1 d . . .
C18 C 0.2555(2) -0.1780(2) -0.00144(13) 0.0579(8) Uani 1 1 d . . .
C19 C 0.3209(2) -0.1227(3) 0.04031(15) 0.0658(9) Uani 1 1 d . . .
C20 C 0.2818(2) -0.0566(2) 0.07760(12) 0.0524(7) Uani 1 1 d . . .
C21 C 0.1352(2) 0.0330(2) 0.11381(11) 0.0497(7) Uani 1 1 d . . .
C22 C 0.0805(2) -0.2387(2) -0.04812(12) 0.0512(7) Uani 1 1 d . . .
N3 N 0.1956(2) 0.2500(2) 0.21522(10) 0.0625(7) Uani 1 1 d DU . .
C23 C 0.1566(5) 0.3296(6) 0.2534(3) 0.0837(18) Uani 0.737(10) 1 d PDU B 1
H23A H 0.1487 0.4033 0.2364 0.100 Uiso 0.737(10) 1 calc PR B 1
H23B H 0.2041 0.3352 0.2888 0.100 Uiso 0.737(10) 1 calc PR B 1
C24 C 0.0553(4) 0.2875(7) 0.2640(3) 0.0819(18) Uani 0.737(10) 1 d PDU B 1
H24A H 0.0636 0.2155 0.2829 0.098 Uiso 0.737(10) 1 calc PR B 1
H24B H 0.0271 0.3397 0.2879 0.098 Uiso 0.737(10) 1 calc PR B 1
C23A C 0.1609(12) 0.2765(17) 0.2687(4) 0.077(3) Uani 0.263(10) 1 d PDU B 2
H23C H 0.2125 0.3188 0.2935 0.093 Uiso 0.263(10) 1 calc PR B 2
H23D H 0.1477 0.2080 0.2878 0.093 Uiso 0.263(10) 1 calc PR B 2
C24A C 0.0647(12) 0.3447(16) 0.2541(6) 0.079(3) Uani 0.263(10) 1 d PDU B 2
H24C H 0.0794 0.4163 0.2383 0.095 Uiso 0.263(10) 1 calc PR B 2
H24D H 0.0362 0.3585 0.2876 0.095 Uiso 0.263(10) 1 calc PR B 2
C25 C 0.2358(3) 0.1429(3) 0.23966(16) 0.1071(15) Uani 1 1 d . B .
H25A H 0.2666 0.1028 0.2127 0.161 Uiso 1 1 calc R . .
H25B H 0.1814 0.0992 0.2494 0.161 Uiso 1 1 calc R . .
H25C H 0.2856 0.1568 0.2729 0.161 Uiso 1 1 calc R . .
C26 C 0.2780(3) 0.3105(4) 0.19575(18) 0.1165(16) Uani 1 1 d . B .
H26A H 0.3333 0.3206 0.2267 0.175 Uiso 1 1 calc R . .
H26B H 0.2538 0.3823 0.1813 0.175 Uiso 1 1 calc R . .
H26C H 0.3008 0.2683 0.1666 0.175 Uiso 1 1 calc R . .
C27 C -0.0771(3) 0.3742(3) 0.19138(16) 0.0997(13) Uani 1 1 d . B .
H27A H -0.1197 0.3894 0.2185 0.150 Uiso 1 1 calc R . .
H27B H -0.1185 0.3588 0.1554 0.150 Uiso 1 1 calc R . .
H27C H -0.0350 0.4381 0.1882 0.150 Uiso 1 1 calc R . .
C28 C -0.0809(4) 0.1830(3) 0.21864(17) 0.1137(16) Uani 1 1 d . B .
H28A H -0.0410 0.1177 0.2307 0.170 Uiso 1 1 calc R . .
H28B H -0.1263 0.1669 0.1840 0.170 Uiso 1 1 calc R . .
H28C H -0.1195 0.2036 0.2469 0.170 Uiso 1 1 calc R . .
O9 O 0.0949(2) 0.39834(19) 0.11021(11) 0.0891(8) Uani 1 1 d D . .
H9E H 0.128(3) 0.457(2) 0.1065(18) 0.134 Uiso 1 1 d D . .
H9F H 0.045(2) 0.396(4) 0.0834(13) 0.134 Uiso 1 1 d D . .
O10 O 0.16363(19) 0.61019(18) 0.08289(10) 0.0701(6) Uani 1 1 d D . .
H10E H 0.140(3) 0.651(3) 0.1065(12) 0.105 Uiso 1 1 d D . .
H10F H 0.136(3) 0.621(3) 0.0491(7) 0.105 Uiso 1 1 d D . .
O11 O 0.08617(18) -0.24075(19) 0.14989(11) 0.0752(6) Uani 1 1 d D . .
H11D H 0.042(2) -0.262(3) 0.1688(15) 0.113 Uiso 1 1 d D . .
H11E H 0.081(3) -0.1706(9) 0.1497(17) 0.113 Uiso 1 1 d D . .
O12 O 1.1277(3) 1.0545(5) 0.35910(19) 0.1192(18) Uani 0.768(6) 1 d PDU C 1
H12D H 1.078(4) 1.072(7) 0.375(3) 0.179 Uiso 0.768(6) 1 d PD C 1
H12E H 1.179(4) 1.088(6) 0.378(3) 0.179 Uiso 0.768(6) 1 d PD C 1
O12A O 1.1282(11) 1.1670(18) 0.3798(6) 0.122(4) Uani 0.232(6) 1 d PDU C 2
H12F H 1.080(9) 1.17(2) 0.398(6) 0.183 Uiso 0.232(6) 1 d PD C 2
H12G H 1.185(7) 1.16(2) 0.402(6) 0.183 Uiso 0.232(6) 1 d PD C 2

loop_
_atom_site_aniso_label
_atom_site_aniso_U_11
_atom_site_aniso_U_22
_atom_site_aniso_U_33
_atom_site_aniso_U_23
_atom_site_aniso_U_13
_atom_site_aniso_U_12
Cu1 0.0497(2) 0.04309(19) 0.04063(19) 0.00630(14) 0.01151(15) -0.00167(15)
F1 0.1071(14) 0.0511(10) 0.0507(10) 0.0000(8) 0.0122(9) 0.0158(9)
F2 0.0783(13) 0.0935(14) 0.0596(11) -0.0222(10) -0.0081(10) 0.0153(10)
F3 0.1298(18) 0.0990(15) 0.0756(13) -0.0075(11) -0.0259(13) 0.0601(14)
F4 0.1168(16) 0.0641(12) 0.0844(13) -0.0144(10) 0.0003(12) 0.0423(11)
O1 0.0634(13) 0.0576(12) 0.0421(11) -0.0026(9) 0.0136(10) 0.0025(10)
O2 0.0725(14) 0.0667(14) 0.0704(14) -0.0205(11) 0.0386(12) -0.0085(11)
O3 0.0582(13) 0.0449(11) 0.0560(12) -0.0081(9) 0.0137(10) 0.0060(9)
O4 0.0673(15) 0.0670(15) 0.1041(18) -0.0300(13) 0.0163(13) -0.0116(12)
C1 0.0479(16) 0.0499(17) 0.0507(17) -0.0069(13) 0.0153(13) 0.0034(13)
C2 0.0551(18) 0.0473(17) 0.0488(17) -0.0020(13) 0.0134(14) 0.0058(13)
C3 0.0457(16) 0.0497(17) 0.0549(18) -0.0091(14) 0.0123(14) 0.0024(13)
C4 0.0479(17) 0.068(2) 0.0560(19) -0.0155(16) 0.0047(14) 0.0049(15)
C5 0.060(2) 0.069(2) 0.065(2) -0.0038(17) -0.0023(17) 0.0215(16)
C6 0.0613(19) 0.0494(18) 0.067(2) -0.0103(15) 0.0063(16) 0.0161(15)
C7 0.064(2) 0.0393(15) 0.0552(18) -0.0039(13) 0.0246(16) -0.0059(14)
C8 0.063(2) 0.0526(18) 0.0469(17) -0.0085(13) 0.0149(15) 0.0008(16)
N1 0.0689(17) 0.0683(15) 0.0393(13) 0.0032(11) 0.0147(12) -0.0053(13)
C9 0.106(6) 0.108(4) 0.062(4) 0.038(3) 0.030(4) 0.023(4)
C10 0.132(7) 0.069(3) 0.064(4) 0.034(3) 0.011(5) -0.001(4)
C9A 0.088(6) 0.099(4) 0.051(4) 0.028(3) 0.032(4) -0.005(4)
C10A 0.114(7) 0.078(3) 0.058(4) 0.031(4) 0.022(5) -0.019(5)
N2 0.0737(18) 0.0485(15) 0.0682(17) 0.0160(12) 0.0067(14) 0.0014(13)
C14 0.083(4) 0.081(4) 0.134(7) 0.021(4) 0.002(4) 0.030(3)
C14A 0.069(9) 0.074(9) 0.083(11) 0.020(9) 0.008(8) 0.024(7)
C13 0.124(3) 0.055(2) 0.090(3) 0.0123(18) 0.020(2) -0.028(2)
C11 0.103(3) 0.183(5) 0.057(2) -0.038(3) 0.011(2) -0.043(3)
C12 0.081(3) 0.135(4) 0.072(2) -0.026(2) 0.028(2) 0.009(2)
Cu2 0.0657(2) 0.0446(2) 0.03830(19) -0.00477(14) 0.00762(16) -0.00715(16)
F5 0.0390(9) 0.0697(11) 0.0630(10) -0.0136(8) 0.0093(7) -0.0044(7)
F6 0.0824(14) 0.1014(16) 0.1223(17) -0.0394(13) 0.0467(13) 0.0110(11)
F7 0.0369(11) 0.145(2) 0.176(2) -0.0297(17) 0.0142(13) 0.0043(12)
F8 0.0648(12) 0.0926(14) 0.0818(13) -0.0100(11) -0.0169(10) -0.0254(10)
O5 0.0703(13) 0.0436(11) 0.0485(11) -0.0074(9) 0.0157(10) -0.0114(10)
O6 0.0979(17) 0.0537(13) 0.0555(12) -0.0064(10) 0.0354(12) -0.0155(11)
O7 0.0693(13) 0.0609(12) 0.0409(11) 0.0003(9) 0.0028(10) -0.0143(10)
O8 0.129(2) 0.0533(14) 0.0605(14) 0.0046(11) -0.0056(13) -0.0346(13)
N4 0.0784(18) 0.0687(17) 0.0470(15) -0.0090(12) 0.0107(13) 0.0089(15)
C15 0.0484(16) 0.0383(15) 0.0372(14) 0.0036(11) 0.0070(12) -0.0073(12)
C16 0.0361(15) 0.0426(15) 0.0406(14) 0.0050(11) 0.0062(12) -0.0002(11)
C17 0.0509(17) 0.0365(14) 0.0412(15) 0.0007(11) 0.0096(12) -0.0028(12)
C18 0.0539(19) 0.0537(18) 0.071(2) -0.0059(15) 0.0235(16) 0.0055(15)
C19 0.0358(17) 0.070(2) 0.090(2) 0.0045(18) 0.0075(17) 0.0026(15)
C20 0.0477(18) 0.0534(18) 0.0515(17) 0.0033(14) -0.0034(14) -0.0126(14)
C21 0.0578(18) 0.0522(18) 0.0382(15) -0.0053(13) 0.0063(13) -0.0125(14)
C22 0.0594(19) 0.0473(18) 0.0491(18) -0.0095(14) 0.0158(15) -0.0049(14)
N3 0.0749(18) 0.0605(17) 0.0490(15) -0.0128(12) 0.0029(13) -0.0063(13)
C23 0.107(3) 0.073(4) 0.063(3) -0.025(3) -0.006(3) 0.001(3)
C24 0.108(4) 0.086(4) 0.050(3) -0.017(3) 0.010(3) 0.018(3)
C23A 0.096(5) 0.078(6) 0.054(5) -0.017(5) 0.002(5) 0.010(5)
C24A 0.102(6) 0.072(6) 0.057(5) -0.030(6) 0.000(5) 0.017(6)
C25 0.136(4) 0.082(3) 0.081(3) -0.005(2) -0.040(3) 0.012(3)
C26 0.090(3) 0.145(4) 0.104(3) 0.020(3) -0.009(3) -0.053(3)
C27 0.118(3) 0.096(3) 0.086(3) -0.006(2) 0.020(2) 0.044(3)
C28 0.151(4) 0.106(3) 0.106(3) 0.003(3) 0.083(3) -0.014(3)
O9 0.117(2) 0.0593(15) 0.0786(17) 0.0201(13) -0.0162(14) -0.0312(14)
O10 0.0798(16) 0.0563(14) 0.0727(16) 0.0054(12) 0.0101(13) 0.0011(11)
O11 0.0771(16) 0.0619(14) 0.0939(18) 0.0092(13) 0.0351(13) 0.0007(13)
O12 0.087(3) 0.172(5) 0.100(3) -0.012(3) 0.023(2) 0.000(3)
O12A 0.080(7) 0.162(9) 0.123(8) 0.032(8) 0.015(6) -0.016(8)

loop_
_atom_type_symbol
_atom_type_description
_atom_type_scat_dispersion_real
_atom_type_scat_dispersion_imag
_atom_type_scat_source
C C 0.0033 0.0016 'International Tables Vol C Tables 4.2.6.8 and 6.1.1.4'
H H 0.0000 0.0000 'International Tables Vol C Tables 4.2.6.8 and 6.1.1.4'
N N 0.0061 0.0033 'International Tables Vol C Tables 4.2.6.8 and 6.1.1.4'
O O 0.0106 0.0060 'International Tables Vol C Tables 4.2.6.8 and 6.1.1.4'
F F 0.0171 0.0103 'International Tables Vol C Tables 4.2.6.8 and 6.1.1.4'
Cu Cu 0.3201 1.2651 'International Tables Vol C Tables 4.2.6.8 and 6.1.1.4'

loop_
_geom_angle_atom_site_label_1
_geom_angle_atom_site_label_2
_geom_angle_atom_site_label_3
_geom_angle
_geom_angle_site_symmetry_1
_geom_angle_site_symmetry_3
O3 Cu1 O1 91.49(8) 2_645 .
O3 Cu1 N1 92.72(9) 2_645 .
O1 Cu1 N1 166.21(10) . .
O3 Cu1 N2 165.85(10) 2_645 .
O1 Cu1 N2 91.90(10) . .
N1 Cu1 N2 87.19(11) . .
C7 O1 Cu1 104.76(17) . .
C8 O3 Cu1 107.21(17) . 2_655
C6 C1 C2 115.6(3) . .
C6 C1 C7 122.7(2) . .
C2 C1 C7 121.6(3) . .
F1 C2 C3 116.7(2) . .
F1 C2 C1 118.2(2) . .
C3 C2 C1 125.0(3) . .
C2 C3 C4 116.0(3) . .
C2 C3 C8 121.8(3) . .
C4 C3 C8 122.1(3) . .
F2 C4 C5 118.4(3) . .
F2 C4 C3 119.9(3) . .
C5 C4 C3 121.7(3) . .
F3 C5 C6 120.9(3) . .
F3 C5 C4 119.7(3) . .
C6 C5 C4 119.4(3) . .
F4 C6 C5 118.1(3) . .
F4 C6 C1 119.7(3) . .
C5 C6 C1 122.2(3) . .
O2 C7 O1 125.0(3) . .
O2 C7 C1 119.8(3) . .
O1 C7 C1 115.2(2) . .
O4 C8 O3 125.5(3) . .
O4 C8 C3 120.6(3) . .
O3 C8 C3 113.9(3) . .
C12 N1 C11 108.0(3) . .
C12 N1 C9A 95.6(6) . .
C11 N1 C9A 123.8(6) . .
C12 N1 C9 119.9(6) . .
C11 N1 C9 102.8(6) . .
C9A N1 C9 26.6(5) . .
C12 N1 Cu1 107.17(19) . .
C11 N1 Cu1 114.7(2) . .
C9A N1 Cu1 105.0(4) . .
C9 N1 Cu1 104.6(4) . .
C10 C9 N1 115.2(6) . .
C10 C9 H9A 108.5 . .
N1 C9 H9A 108.5 . .
C10 C9 H9B 108.5 . .
N1 C9 H9B 108.5 . .
H9A C9 H9B 107.5 . .
C9 C10 N2 118.5(6) . .
C9 C10 H10A 107.7 . .
N2 C10 H10A 107.7 . .
C9 C10 H10B 107.7 . .
N2 C10 H10B 107.7 . .
H10A C10 H10B 107.1 . .
C10A C9A N1 118.6(7) . .
C10A C9A H9C 107.7 . .
N1 C9A H9C 107.7 . .
C10A C9A H9D 107.7 . .
N1 C9A H9D 107.7 . .
H9C C9A H9D 107.1 . .
C9A C10A N2 113.2(7) . .
C9A C10A H10C 108.9 . .
N2 C10A H10C 108.9 . .
C9A C10A H10D 108.9 . .
N2 C10A H10D 108.9 . .
H10C C10A H10D 107.7 . .
C10 N2 C13 119.6(6) . .
C10 N2 C14A 72.0(13) . .
C13 N2 C14A 129.5(10) . .
C10 N2 C14 107.6(7) . .
C13 N2 C14 103.6(4) . .
C14A N2 C14 36.5(9) . .
C10 N2 C10A 27.7(6) . .
C13 N2 C10A 95.0(6) . .
C14A N2 C10A 97.6(13) . .
C14 N2 C10A 130.1(7) . .
C10 N2 Cu1 102.8(3) . .
C13 N2 Cu1 115.5(2) . .
C14A N2 Cu1 107.6(8) . .
C14 N2 Cu1 107.0(3) . .
C10A N2 Cu1 105.6(3) . .
N2 C14 H14A 109.5 . .
N2 C14 H14B 109.5 . .
H14A C14 H14B 109.5 . .
N2 C14 H14C 109.5 . .
H14A C14 H14C 109.5 . .
H14B C14 H14C 109.5 . .
N2 C14A H14D 109.5 . .
N2 C14A H14E 109.5 . .
H14D C14A H14E 109.5 . .
N2 C14A H14F 109.5 . .
H14D C14A H14F 109.5 . .
H14E C14A H14F 109.5 . .
N2 C13 H13A 109.5 . .
N2 C13 H13B 109.5 . .
H13A C13 H13B 109.5 . .
N2 C13 H13C 109.5 . .
H13A C13 H13C 109.5 . .
H13B C13 H13C 109.5 . .
N1 C11 H11A 109.5 . .
N1 C11 H11B 109.5 . .
H11A C11 H11B 109.5 . .
N1 C11 H11C 109.5 . .
H11A C11 H11C 109.5 . .
H11B C11 H11C 109.5 . .
N1 C12 H12A 109.5 . .
N1 C12 H12B 109.5 . .
H12A C12 H12B 109.5 . .
N1 C12 H12C 109.5 . .
H12A C12 H12C 109.5 . .
H12B C12 H12C 109.5 . .
O5 Cu2 O7 87.59(8) . 3
O5 Cu2 N4 162.97(9) . .
O7 Cu2 N4 91.83(9) 3 .
O5 Cu2 N3 92.63(9) . .
O7 Cu2 N3 175.35(9) 3 .
N4 Cu2 N3 86.60(10) . .
O5 Cu2 O9 96.86(9) . .
O7 Cu2 O9 90.94(8) 3 .
N4 Cu2 O9 100.17(11) . .
N3 Cu2 O9 93.64(9) . .
C21 O5 Cu2 110.78(17) . .
C22 O7 Cu2 130.32(19) . 3
C24 N4 C27 116.0(4) . .
C24 N4 C28 103.7(4) . .
C27 N4 C28 107.4(3) . .
C24 N4 C24A 28.0(6) . .
C27 N4 C24A 94.3(6) . .
C28 N4 C24A 129.6(8) . .
C24 N4 Cu2 107.1(2) . .
C27 N4 Cu2 113.5(2) . .
C28 N4 Cu2 108.5(2) . .
C24A N4 Cu2 102.9(5) . .
C20 C15 C16 115.8(2) . .
C20 C15 C21 122.4(2) . .
C16 C15 C21 121.8(2) . .
F5 C16 C15 118.0(2) . .
F5 C16 C17 117.0(2) . .
C15 C16 C17 125.1(2) . .
C18 C17 C16 116.1(2) . .
C18 C17 C22 122.5(2) . .
C16 C17 C22 121.2(2) . .
F6 C18 C17 119.2(3) . .
F6 C18 C19 118.8(3) . .
C17 C18 C19 121.9(3) . .
F7 C19 C20 120.8(3) . .
F7 C19 C18 120.0(3) . .
C20 C19 C18 119.2(3) . .
F8 C20 C19 118.5(3) . .
F8 C20 C15 119.6(3) . .
C19 C20 C15 121.9(3) . .
O6 C21 O5 126.2(3) . .
O6 C21 C15 119.1(2) . .
O5 C21 C15 114.8(2) . .
O8 C22 O7 127.9(3) . .
O8 C22 C17 115.7(3) . .
O7 C22 C17 116.4(2) . .
C26 N3 C25 108.4(3) . .
C26 N3 C23A 123.1(9) . .
C25 N3 C23A 89.2(7) . .
C26 N3 C23 104.7(3) . .
C25 N3 C23 116.9(4) . .
C23A N3 C23 28.5(6) . .
C26 N3 Cu2 112.4(2) . .
C25 N3 Cu2 111.7(2) . .
C23A N3 Cu2 109.6(6) . .
C23 N3 Cu2 102.5(3) . .
N3 C23 C24 108.6(4) . .
N3 C23 H23A 110.0 . .
C24 C23 H23A 110.0 . .
N3 C23 H23B 110.0 . .
C24 C23 H23B 110.0 . .
H23A C23 H23B 108.3 . .
N4 C24 C23 108.2(6) . .
N4 C24 H24A 110.1 . .
C23 C24 H24A 110.1 . .
N4 C24 H24B 110.1 . .
C23 C24 H24B 110.1 . .
H24A C24 H24B 108.4 . .
N3 C23A C24A 107.4(8) . .
N3 C23A H23C 110.2 . .
C24A C23A H23C 110.2 . .
N3 C23A H23D 110.2 . .
C24A C23A H23D 110.2 . .
H23C C23A H23D 108.5 . .
C23A C24A N4 108.1(14) . .
C23A C24A H24C 110.1 . .
N4 C24A H24C 110.1 . .
C23A C24A H24D 110.1 . .
N4 C24A H24D 110.1 . .
H24C C24A H24D 108.4 . .
N3 C25 H25A 109.5 . .
N3 C25 H25B 109.5 . .
H25A C25 H25B 109.5 . .
N3 C25 H25C 109.5 . .
H25A C25 H25C 109.5 . .
H25B C25 H25C 109.5 . .
N3 C26 H26A 109.5 . .
N3 C26 H26B 109.5 . .
H26A C26 H26B 109.5 . .
N3 C26 H26C 109.5 . .
H26A C26 H26C 109.5 . .
H26B C26 H26C 109.5 . .
N4 C27 H27A 109.5 . .
N4 C27 H27B 109.5 . .
H27A C27 H27B 109.5 . .
N4 C27 H27C 109.5 . .
H27A C27 H27C 109.5 . .
H27B C27 H27C 109.5 . .
N4 C28 H28A 109.5 . .
N4 C28 H28B 109.5 . .
H28A C28 H28B 109.5 . .
N4 C28 H28C 109.5 . .
H28A C28 H28C 109.5 . .
H28B C28 H28C 109.5 . .
Cu2 O9 H9E 152(3) . .
Cu2 O9 H9F 99(3) . .
H9E O9 H9F 108(4) . .
H10E O10 H10F 114(4) . .
H11D O11 H11E 103(4) . .
H12D O12 H12E 106(8) . .
H12D O12A H12E 66(2) . .
H12D O12A H12F 72(10) . .
H12E O12A H12F 126(10) . .
H12D O12A H12G 111(10) . .
H12E O12A H12G 60(10) . .
H12F O12A H12G 110.2(19) . .

loop_
_geom_bond_atom_site_label_1
_geom_bond_atom_site_label_2
_geom_bond_distance
_geom_bond_site_symmetry_2
Cu1 O3 1.9437(17) 2_645
Cu1 O1 1.9661(18) .
Cu1 N1 2.015(2) .
Cu1 N2 2.015(2) .
F1 C2 1.350(3) .
F2 C4 1.341(3) .
F3 C5 1.356(3) .
F4 C6 1.349(3) .
O1 C7 1.261(3) .
O2 C7 1.222(3) .
O3 C8 1.259(3) .
O3 Cu1 1.9436(17) 2_655
O4 C8 1.226(3) .
C1 C6 1.377(4) .
C1 C2 1.379(4) .
C1 C7 1.516(4) .
C2 C3 1.378(4) .
C3 C4 1.379(4) .
C3 C8 1.509(4) .
C4 C5 1.370(4) .
C5 C6 1.369(4) .
N1 C12 1.456(4) .
N1 C11 1.458(4) .
N1 C9A 1.492(7) .
N1 C9 1.499(6) .
C9 C10 1.356(8) .
C9 H9A 0.9700 .
C9 H9B 0.9700 .
C10 N2 1.404(9) .
C10 H10A 0.9700 .
C10 H10B 0.9700 .
C9A C10A 1.298(8) .
C9A H9C 0.9700 .
C9A H9D 0.9700 .
C10A N2 1.624(13) .
C10A H10C 0.9700 .
C10A H10D 0.9700 .
N2 C13 1.451(4) .
N2 C14A 1.482(9) .
N2 C14 1.503(5) .
C14 H14A 0.9600 .
C14 H14B 0.9600 .
C14 H14C 0.9600 .
C14A H14D 0.9600 .
C14A H14E 0.9600 .
C14A H14F 0.9600 .
C13 H13A 0.9600 .
C13 H13B 0.9600 .
C13 H13C 0.9600 .
C11 H11A 0.9600 .
C11 H11B 0.9600 .
C11 H11C 0.9600 .
C12 H12A 0.9600 .
C12 H12B 0.9600 .
C12 H12C 0.9600 .
Cu2 O5 1.9712(18) .
Cu2 O7 1.9958(19) 3
Cu2 N4 2.032(2) .
Cu2 N3 2.035(2) .
Cu2 O9 2.326(2) .
F5 C16 1.351(3) .
F6 C18 1.348(3) .
F7 C19 1.345(3) .
F8 C20 1.338(3) .
O5 C21 1.266(3) .
O6 C21 1.230(3) .
O7 C22 1.248(3) .
O7 Cu2 1.9958(19) 3
O8 C22 1.230(3) .
N4 C24 1.461(6) .
N4 C27 1.468(4) .
N4 C28 1.485(4) .
N4 C24A 1.575(19) .
C15 C20 1.372(4) .
C15 C16 1.377(3) .
C15 C21 1.510(4) .
C16 C17 1.377(3) .
C17 C18 1.362(4) .
C17 C22 1.510(4) .
C18 C19 1.378(4) .
C19 C20 1.370(4) .
N3 C26 1.466(4) .
N3 C25 1.470(4) .
N3 C23A 1.484(9) .
N3 C23 1.484(5) .
C23 C24 1.511(7) .
C23 H23A 0.9700 .
C23 H23B 0.9700 .
C24 H24A 0.9700 .
C24 H24B 0.9700 .
C23A C24A 1.511(10) .
C23A H23C 0.9700 .
C23A H23D 0.9700 .
C24A H24C 0.9700 .
C24A H24D 0.9700 .
C25 H25A 0.9600 .
C25 H25B 0.9600 .
C25 H25C 0.9600 .
C26 H26A 0.9600 .
C26 H26B 0.9600 .
C26 H26C 0.9600 .
C27 H27A 0.9600 .
C27 H27B 0.9600 .
C27 H27C 0.9600 .
C28 H28A 0.9600 .
C28 H28B 0.9600 .
C28 H28C 0.9600 .
O9 H9E 0.844(10) .
O9 H9F 0.846(10) .
O10 H10E 0.850(10) .
O10 H10F 0.844(10) .
O11 H11D 0.844(10) .
O11 H11E 0.841(10) .
O12 H12D 0.852(11) .
O12 H12E 0.851(11) .
O12A H12D 1.31(8) .
O12A H12E 1.17(8) .
O12A H12F 0.852(11) .
O12A H12G 0.853(11) .

loop_
_geom_hbond_atom_site_label_D
_geom_hbond_atom_site_label_H
_geom_hbond_atom_site_label_A
_geom_hbond_distance_DH
_geom_hbond_distance_HA
_geom_hbond_distance_DA
_geom_hbond_angle_DHA
_geom_hbond_site_symmetry_A
O9 H9E O10 0.844(10) 2.000(18) 2.812(3) 161(4) .
O9 H9F O8 0.846(10) 1.857(19) 2.659(3) 158(4) 3
O10 H10E O11 0.850(10) 1.891(13) 2.733(3) 170(4) 1_565
O10 H10F O8 0.844(10) 2.109(12) 2.948(3) 173(4) 1_565
O11 H11D O2 0.844(10) 1.921(15) 2.746(3) 165(4) 1_445
O11 H11E O6 0.841(10) 1.942(12) 2.778(3) 172(4) .
O12 H12D O4 0.852(11) 2.07(3) 2.870(5) 157(7) .
O12 H12E O10 0.851(11) 2.16(3) 2.968(5) 157(8) 2_655
O12A H12F O4 0.852(11) 2.22(17) 2.830(14) 129(18) .
O12A H12G O10 0.853(11) 2.09(9) 2.854(15) 149(17) 2_655
